data_7244667
loop_
_publ_author_name
'Chen, Li'
'Niu, Shengtong'
'Lan, Shouang'
'Liu, Wenjun'
'Yang, Shuang'
'Fang, Xinqiang'

_publ_section_title
;
 Organocatalyzed trifunctionalization of alkynyl 1,2-diones for the
 concise synthesis of acyloxy allylidene malonates and
 \g-alkylidenebutenolides
;
_journal_issue 9
_journal_name_full 'Green Chemistry'
_journal_page_first 3623
_journal_page_last 3628
_journal_paper_doi 10.1039/D2GC00061J
_journal_volume 24
_journal_year 2022
_chemical_formula_moiety 'C28 H24 O5'
_chemical_formula_sum 'C28 H24 O5'
_chemical_formula_weight 440.47
_space_group_crystal_system orthorhombic
_space_group_IT_number 33
_space_group_name_Hall 'P 2c -2n'
_space_group_name_H-M_alt 'P n a 21'
_atom_sites_solution_hydrogens geom
_audit_creation_date 2021-12-08
_audit_creation_method
;
Olex2 1.2
(compiled 2018.05.29 svn.r3508 for OlexSys, GUI svn.r5506)
;
_audit_update_record
;
2021-12-29 deposited with the CCDC.	2022-03-11 downloaded from the CCDC.
;
_cell_angle_alpha 90
_cell_angle_beta 90
_cell_angle_gamma 90
_cell_formula_units_Z 8
_cell_length_a 20.333(4)
_cell_length_b 6.4811(13)
_cell_length_c 35.365(7)
_cell_measurement_reflns_used 16572
_cell_measurement_temperature 293(2)
_cell_measurement_theta_max 49.6270
_cell_measurement_theta_min 2.1690
_cell_volume 4660.4(16)
_computing_molecular_graphics 'Olex2 (Dolomanov et al., 2009)'
_computing_publication_material 'Olex2 (Dolomanov et al., 2009)'
_computing_structure_refinement 'ShelXL (Sheldrick, 2015)'
_computing_structure_solution 'SHELXS-97 (Sheldrick, 1990)'
_diffrn_ambient_temperature 293(2)
_diffrn_measured_fraction_theta_full 0.968
_diffrn_measured_fraction_theta_max 0.968
_diffrn_measurement_device_type 'Bruker P4'
_diffrn_measurement_method '\w scans'
_diffrn_radiation_monochromator graphite
_diffrn_radiation_type MoK\a
_diffrn_radiation_wavelength 0.71073
_diffrn_reflns_av_R_equivalents 0.1130
_diffrn_reflns_av_unetI/netI 0.0410
_diffrn_reflns_Laue_measured_fraction_full 0.968
_diffrn_reflns_Laue_measured_fraction_max 0.968
_diffrn_reflns_limit_h_max 23
_diffrn_reflns_limit_h_min -23
_diffrn_reflns_limit_k_max 7
_diffrn_reflns_limit_k_min -6
_diffrn_reflns_limit_l_max 40
_diffrn_reflns_limit_l_min -33
_diffrn_reflns_number 42005
_diffrn_reflns_point_group_measured_fraction_full 0.886
_diffrn_reflns_point_group_measured_fraction_max 0.886
_diffrn_reflns_theta_full 24.165
_diffrn_reflns_theta_max 24.165
_diffrn_reflns_theta_min 1.152
_exptl_absorpt_coefficient_mu 0.086
_exptl_absorpt_correction_T_max 1.00000
_exptl_absorpt_correction_T_min 0.65953
_exptl_absorpt_correction_type multi-scan
_exptl_absorpt_process_details
;
CrysAlisPro 1.171.41.93a (Rigaku Oxford Diffraction, 2020)
Empirical absorption correction using spherical harmonics,
implemented in SCALE3 ABSPACK scaling algorithm.
;
_exptl_crystal_colour colorless
_exptl_crystal_density_diffrn 1.256
_exptl_crystal_density_method 'not measured'
_exptl_crystal_description prism
_exptl_crystal_F_000 1856
_exptl_crystal_size_max 0.3
_exptl_crystal_size_mid 0.25
_exptl_crystal_size_min 0.20
_refine_diff_density_max 0.381
_refine_diff_density_min -0.281
_refine_diff_density_rms 0.047
_refine_ls_abs_structure_details
;
 Refined as an inversion twin.
;
_refine_ls_abs_structure_Flack -0.8(17)
_refine_ls_extinction_method none
_refine_ls_goodness_of_fit_ref 1.119
_refine_ls_hydrogen_treatment constr
_refine_ls_matrix_type full
_refine_ls_number_parameters 600
_refine_ls_number_reflns 6627
_refine_ls_number_restraints 1
_refine_ls_restrained_S_all 1.119
_refine_ls_R_factor_all 0.0738
_refine_ls_R_factor_gt 0.0592
_refine_ls_shift/su_max 0.000
_refine_ls_shift/su_mean 0.000
_refine_ls_structure_factor_coef Fsqd
_refine_ls_weighting_details 'w=1/[\s^2^(Fo^2^)+(0.1000P)^2^] where P=(Fo^2^+2Fc^2^)/3'
_refine_ls_weighting_scheme calc
_refine_ls_wR_factor_gt 0.1427
_refine_ls_wR_factor_ref 0.1542
_reflns_Friedel_coverage 0.797
_reflns_Friedel_fraction_full 0.801
_reflns_Friedel_fraction_max 0.801
_reflns_number_gt 5472
_reflns_number_total 6627
_reflns_threshold_expression 'I > 2\s(I)'
_cod_data_source_file d2gc00061j2.cif
_cod_data_source_block a_CCDC1
_cod_depositor_comments 'Adding full bibliography for 7244664--7244667.cif.'
_cod_database_code 7244667
_shelx_shelxl_version_number 2018/3
_shelx_space_group_comment
;
The symmetry employed for this shelxl refinement is uniquely defined
by the following loop, which should always be used as a source of
symmetry information in preference to the above space-group names.
They are only intended as comments.
;
_olex2_refinement_description
;
1. Twinned data refinement
 Scales: 1.8(17)
 -0.8(17)
2. Fixed Uiso
 At 1.2 times of:
  All C(H) groups
 At 1.5 times of:
  All C(H,H,H) groups
3.a Ternary CH refined with riding coordinates:
 C9(H9), C26(H26), C37(H37), C54(H54)
3.b Aromatic/amide H refined with riding coordinates:
 C1(H1), C2(H2), C3(H3), C4(H4), C5(H5), C7(H7), C14(H14), C15(H15), C16(H16),
 C17(H17), C18(H18), C20(H20), C21(H21), C22(H22), C23(H23), C24(H24), C29(H29),
  C30(H30), C31(H31), C32(H32), C33(H33), C35(H35), C42(H42), C43(H43),
 C44(H44), C45(H45), C46(H46), C48(H48), C49(H49), C50(H50), C51(H51), C52(H52)
3.c Idealised Me refined as rotating group:
 C27(H27A,H27B,H27C), C28(H28A,H28B,H28C), C55(H55A,H55B,H55C), C56(H56A,H56B,
 H56C)
;
_olex2_submission_special_instructions 'No special instructions were received'

loop_
_space_group_symop_operation_xyz
'x, y, z'
'-x, -y, z+1/2'
'-x+1/2, y+1/2, z+1/2'
'x+1/2, -y+1/2, z'

loop_
_atom_site_label
_atom_site_type_symbol
_atom_site_fract_x
_atom_site_fract_y
_atom_site_fract_z
_atom_site_U_iso_or_equiv
_atom_site_adp_type
_atom_site_occupancy
_atom_site_site_symmetry_order
_atom_site_calc_flag
_atom_site_refinement_flags_posn
_atom_site_refinement_flags_adp
_atom_site_refinement_flags_occupancy
_atom_site_disorder_assembly
_atom_site_disorder_group
O1 O 0.13857(15) 0.0423(5) -0.26307(10) 0.0563(8) Uani 1 1 d . . . . .
O2 O 0.1484(2) -0.2401(5) -0.22809(14) 0.0743(13) Uani 1 1 d . . . . .
O3 O -0.00696(18) -0.0332(5) -0.25713(11) 0.0682(10) Uani 1 1 d . . . . .
O4 O 0.12272(19) 0.2714(6) -0.14988(13) 0.0751(13) Uani 1 1 d . . . . .
O5 O 0.19899(16) 0.1546(8) -0.18823(14) 0.1004(16) Uani 1 1 d . . . . .
C1 C 0.2023(3) 0.5601(9) -0.32514(19) 0.0768(16) Uani 1 1 d . . . . .
H1 H 0.195544 0.679532 -0.311090 0.092 Uiso 1 1 calc R . . . .
C2 C 0.2470(4) 0.5621(13) -0.3542(3) 0.104(2) Uani 1 1 d . . . . .
H2 H 0.270519 0.681988 -0.359324 0.125 Uiso 1 1 calc R . . . .
C3 C 0.2570(4) 0.3942(15) -0.3753(2) 0.101(2) Uani 1 1 d . . . . .
H3 H 0.286975 0.397326 -0.395133 0.121 Uiso 1 1 calc R . . . .
C4 C 0.2233(4) 0.2189(13) -0.3674(2) 0.090(2) Uani 1 1 d . . . . .
H4 H 0.230661 0.101559 -0.381974 0.108 Uiso 1 1 calc R . . . .
C5 C 0.1787(3) 0.2117(10) -0.33858(19) 0.0693(15) Uani 1 1 d . . . . .
H5 H 0.155780 0.090238 -0.333820 0.083 Uiso 1 1 calc R . . . .
C6 C 0.1673(2) 0.3844(8) -0.31634(15) 0.0569(12) Uani 1 1 d . . . . .
C7 C 0.1210(2) 0.3854(7) -0.28487(15) 0.0533(12) Uani 1 1 d . . . . .
H7 H 0.097625 0.507157 -0.281385 0.064 Uiso 1 1 calc R . . . .
C8 C 0.1081(2) 0.2360(6) -0.26075(17) 0.0463(13) Uani 1 1 d . . . . .
C9 C 0.0589(2) 0.2273(6) -0.22896(16) 0.0438(11) Uani 1 1 d . . . . .
H9 H 0.053092 0.360938 -0.216423 0.053 Uiso 1 1 calc R . . . .
C10 C 0.0891(2) 0.0617(6) -0.20238(14) 0.0446(10) Uani 1 1 d . . . . .
C11 C 0.1274(2) -0.0706(7) -0.23113(15) 0.0529(12) Uani 1 1 d . . . . .
C12 C -0.0053(2) 0.1485(7) -0.24768(13) 0.0502(11) Uani 1 1 d . . . . .
C13 C -0.0602(2) 0.2885(8) -0.25539(16) 0.0548(13) Uani 1 1 d . . . . .
C14 C -0.1127(3) 0.2185(11) -0.2766(2) 0.081(2) Uani 1 1 d . . . . .
H14 H -0.111545 0.085307 -0.286382 0.098 Uiso 1 1 calc R . . . .
C15 C -0.1660(3) 0.3396(15) -0.2837(3) 0.110(3) Uani 1 1 d . . . . .
H15 H -0.200668 0.289012 -0.298078 0.131 Uiso 1 1 calc R . . . .
C16 C -0.1685(3) 0.5384(12) -0.2693(3) 0.103(3) Uani 1 1 d . . . . .
H16 H -0.205313 0.620103 -0.273619 0.124 Uiso 1 1 calc R . . . .
C17 C -0.1176(3) 0.6138(10) -0.2490(2) 0.0860(19) Uani 1 1 d . . . . .
H17 H -0.119015 0.748728 -0.240082 0.103 Uiso 1 1 calc R . . . .
C18 C -0.0629(2) 0.4902(7) -0.24128(17) 0.0647(14) Uani 1 1 d . . . . .
H18 H -0.028456 0.541787 -0.226817 0.078 Uiso 1 1 calc R . . . .
C19 C 0.0415(2) -0.0557(6) -0.17671(14) 0.0481(11) Uani 1 1 d . . . . .
C20 C -0.0161(2) 0.0354(8) -0.16432(16) 0.0576(12) Uani 1 1 d . . . . .
H20 H -0.026973 0.167735 -0.172325 0.069 Uiso 1 1 calc R . . . .
C21 C -0.0580(2) -0.0709(9) -0.13983(19) 0.0738(15) Uani 1 1 d . . . . .
H21 H -0.096823 -0.009307 -0.131693 0.089 Uiso 1 1 calc R . . . .
C22 C -0.0423(3) -0.2644(9) -0.12780(19) 0.0695(18) Uani 1 1 d . . . . .
H22 H -0.070892 -0.335432 -0.111917 0.083 Uiso 1 1 calc R . . . .
C23 C 0.0152(3) -0.3545(8) -0.13899(18) 0.0717(15) Uani 1 1 d . . . . .
H23 H 0.025700 -0.486754 -0.130727 0.086 Uiso 1 1 calc R . . . .
C24 C 0.0573(2) -0.2511(6) -0.16222(19) 0.0553(14) Uani 1 1 d . . . . .
H24 H 0.097321 -0.311316 -0.168615 0.066 Uiso 1 1 calc R . . . .
C25 C 0.13847(19) 0.1749(7) -0.17675(15) 0.0480(11) Uani 1 1 d . . . . .
C26 C 0.2529(3) 0.2561(11) -0.1660(3) 0.090(2) Uani 1 1 d . . . . .
H26 H 0.238519 0.282977 -0.140028 0.108 Uiso 1 1 calc R . . . .
C27 C 0.2642(5) 0.4537(13) -0.1866(4) 0.152(4) Uani 1 1 d . . . . .
H27A H 0.224645 0.534392 -0.186326 0.227 Uiso 1 1 calc GR . . . .
H27B H 0.276460 0.424656 -0.212270 0.227 Uiso 1 1 calc GR . . . .
H27C H 0.298905 0.529275 -0.174443 0.227 Uiso 1 1 calc GR . . . .
C28 C 0.3091(3) 0.1143(12) -0.1663(3) 0.101(2) Uani 1 1 d . . . . .
H28A H 0.343839 0.169948 -0.151023 0.151 Uiso 1 1 calc GR . . . .
H28B H 0.324516 0.097331 -0.191821 0.151 Uiso 1 1 calc GR . . . .
H28C H 0.295849 -0.017069 -0.156412 0.151 Uiso 1 1 calc GR . . . .
O6 O 0.10357(16) -0.0455(4) -0.45489(10) 0.0555(8) Uani 1 1 d . . . . .
O7 O 0.09505(18) 0.2389(5) -0.48982(13) 0.0692(12) Uani 1 1 d . . . . .
O8 O 0.24902(18) 0.0289(5) -0.45999(11) 0.0685(10) Uani 1 1 d . . . . .
O9 O 0.12172(18) -0.2951(6) -0.56519(13) 0.0749(12) Uani 1 1 d . . . . .
O10 O 0.04313(15) -0.1361(5) -0.53306(12) 0.0690(10) Uani 1 1 d . . . . .
C29 C 0.0639(3) -0.2136(11) -0.3791(2) 0.0740(16) Uani 1 1 d . . . . .
H29 H 0.086997 -0.093147 -0.384348 0.089 Uiso 1 1 calc R . . . .
C30 C 0.0207(4) -0.2165(14) -0.3490(2) 0.091(2) Uani 1 1 d . . . . .
H30 H 0.016033 -0.101135 -0.333617 0.109 Uiso 1 1 calc R . . . .
C31 C -0.0156(4) -0.3922(15) -0.3421(2) 0.105(3) Uani 1 1 d . . . . .
H31 H -0.047019 -0.392762 -0.322982 0.126 Uiso 1 1 calc R . . . .
C32 C -0.0051(4) -0.5664(13) -0.3634(2) 0.102(2) Uani 1 1 d . . . . .
H32 H -0.028086 -0.686883 -0.357880 0.122 Uiso 1 1 calc R . . . .
C33 C 0.0393(3) -0.5634(9) -0.3929(2) 0.0774(17) Uani 1 1 d . . . . .
H33 H 0.046158 -0.682023 -0.407161 0.093 Uiso 1 1 calc R . . . .
C34 C 0.0736(2) -0.3852(8) -0.40144(16) 0.0574(12) Uani 1 1 d . . . . .
C35 C 0.1209(2) -0.3895(7) -0.43327(16) 0.0533(12) Uani 1 1 d . . . . .
H35 H 0.143211 -0.512977 -0.437133 0.064 Uiso 1 1 calc R . . . .
C36 C 0.1347(2) -0.2388(7) -0.45657(17) 0.0507(14) Uani 1 1 d . . . . .
C37 C 0.1845(2) -0.2307(7) -0.48803(17) 0.0477(12) Uani 1 1 d . . . . .
H37 H 0.190578 -0.364801 -0.500364 0.057 Uiso 1 1 calc R . . . .
C38 C 0.1539(2) -0.0676(6) -0.51486(14) 0.0438(10) Uani 1 1 d . . . . .
C39 C 0.1154(2) 0.0656(7) -0.48702(14) 0.0524(12) Uani 1 1 d . . . . .
C40 C 0.2476(2) -0.1505(6) -0.46991(14) 0.0502(11) Uani 1 1 d . . . . .
C41 C 0.3031(2) -0.2946(8) -0.46278(15) 0.0533(12) Uani 1 1 d . . . . .
C42 C 0.3552(3) -0.2208(11) -0.4409(2) 0.0800(19) Uani 1 1 d . . . . .
H42 H 0.353277 -0.089252 -0.430477 0.096 Uiso 1 1 calc R . . . .
C43 C 0.4095(3) -0.3433(14) -0.4348(3) 0.113(3) Uani 1 1 d . . . . .
H43 H 0.444558 -0.292682 -0.420730 0.135 Uiso 1 1 calc R . . . .
C44 C 0.4123(3) -0.5368(14) -0.4492(3) 0.108(3) Uani 1 1 d . . . . .
H44 H 0.449302 -0.617798 -0.444827 0.129 Uiso 1 1 calc R . . . .
C45 C 0.3610(3) -0.6148(10) -0.4702(2) 0.0838(19) Uani 1 1 d . . . . .
H45 H 0.363144 -0.747711 -0.479968 0.101 Uiso 1 1 calc R . . . .
C46 C 0.3062(2) -0.4935(8) -0.47647(17) 0.0635(13) Uani 1 1 d . . . . .
H46 H 0.270994 -0.546735 -0.490125 0.076 Uiso 1 1 calc R . . . .
C47 C 0.2019(2) 0.0499(6) -0.54045(14) 0.0481(11) Uani 1 1 d . . . . .
C48 C 0.2583(2) -0.0481(7) -0.55398(16) 0.0596(13) Uani 1 1 d . . . . .
H48 H 0.267360 -0.182705 -0.546506 0.072 Uiso 1 1 calc R . . . .
C49 C 0.3006(2) 0.0516(8) -0.57825(17) 0.0657(14) Uani 1 1 d . . . . .
H49 H 0.337881 -0.016558 -0.586980 0.079 Uiso 1 1 calc R . . . .
C50 C 0.2885(3) 0.2503(8) -0.5897(2) 0.0705(18) Uani 1 1 d . . . . .
H50 H 0.317829 0.318486 -0.605565 0.085 Uiso 1 1 calc R . . . .
C51 C 0.2320(3) 0.3472(8) -0.57736(18) 0.0716(15) Uani 1 1 d . . . . .
H51 H 0.222507 0.480231 -0.585576 0.086 Uiso 1 1 calc R . . . .
C52 C 0.1891(3) 0.2470(6) -0.5526(2) 0.0578(15) Uani 1 1 d . . . . .
H52 H 0.151468 0.314616 -0.544237 0.069 Uiso 1 1 calc R . . . .
C53 C 0.1042(2) -0.1819(7) -0.54076(14) 0.0454(10) Uani 1 1 d . . . . .
C54 C -0.0091(3) -0.2466(8) -0.5544(2) 0.0709(17) Uani 1 1 d . . . . .
H54 H 0.007575 -0.290139 -0.579158 0.085 Uiso 1 1 calc R . . . .
C55 C -0.0632(3) -0.0932(11) -0.5592(2) 0.0901(19) Uani 1 1 d . . . . .
H55A H -0.081499 -0.060215 -0.534900 0.135 Uiso 1 1 calc GR . . . .
H55B H -0.096807 -0.150511 -0.575071 0.135 Uiso 1 1 calc GR . . . .
H55C H -0.046015 0.029842 -0.570627 0.135 Uiso 1 1 calc GR . . . .
C56 C -0.0276(4) -0.4308(11) -0.5313(3) 0.113(3) Uani 1 1 d . . . . .
H56A H 0.010464 -0.515971 -0.527476 0.169 Uiso 1 1 calc GR . . . .
H56B H -0.060797 -0.508467 -0.544342 0.169 Uiso 1 1 calc GR . . . .
H56C H -0.044324 -0.386331 -0.507270 0.169 Uiso 1 1 calc GR . . . .

loop_
_atom_site_aniso_label
_atom_site_aniso_U_11
_atom_site_aniso_U_22
_atom_site_aniso_U_33
_atom_site_aniso_U_23
_atom_site_aniso_U_13
_atom_site_aniso_U_12
O1 0.0620(19) 0.0556(17) 0.051(2) -0.0051(16) 0.0047(16) 0.0094(14)
O2 0.095(3) 0.055(3) 0.074(3) -0.0040(17) 0.016(2) 0.0257(17)
O3 0.071(2) 0.058(2) 0.075(3) -0.0121(18) -0.014(2) -0.0109(16)
O4 0.053(2) 0.105(3) 0.068(3) -0.044(2) 0.0060(19) -0.0094(18)
O5 0.0393(19) 0.172(4) 0.089(3) -0.074(3) 0.0095(19) -0.016(2)
C1 0.082(4) 0.080(4) 0.068(4) 0.017(3) 0.008(3) -0.008(3)
C2 0.092(5) 0.113(5) 0.107(6) 0.039(5) 0.024(5) -0.014(4)
C3 0.103(5) 0.133(6) 0.067(5) 0.034(5) 0.026(4) 0.020(5)
C4 0.096(5) 0.120(5) 0.054(5) 0.009(4) 0.010(4) 0.023(4)
C5 0.068(3) 0.097(4) 0.042(4) -0.004(3) -0.005(3) -0.004(3)
C6 0.054(3) 0.068(3) 0.049(3) 0.009(2) -0.009(2) -0.003(2)
C7 0.047(2) 0.055(3) 0.059(3) -0.002(2) -0.008(2) -0.001(2)
C8 0.043(2) 0.046(3) 0.049(4) -0.004(2) 0.000(2) 0.0008(17)
C9 0.047(2) 0.041(2) 0.043(3) -0.0070(19) -0.003(2) 0.0039(16)
C10 0.044(2) 0.047(2) 0.043(3) -0.0030(19) -0.0002(18) 0.0067(18)
C11 0.054(3) 0.050(3) 0.054(3) -0.008(2) 0.001(2) 0.005(2)
C12 0.049(2) 0.057(3) 0.044(3) 0.000(2) -0.004(2) -0.012(2)
C13 0.042(2) 0.069(3) 0.053(4) 0.016(3) -0.001(2) -0.011(2)
C14 0.057(3) 0.098(4) 0.089(6) 0.008(4) -0.030(3) -0.014(3)
C15 0.060(4) 0.146(7) 0.123(7) 0.027(6) -0.039(4) -0.018(4)
C16 0.051(3) 0.121(6) 0.137(7) 0.054(5) -0.016(4) 0.006(3)
C17 0.060(3) 0.085(4) 0.113(6) 0.023(4) 0.004(3) 0.016(3)
C18 0.046(3) 0.065(3) 0.082(4) 0.012(3) -0.008(2) 0.003(2)
C19 0.042(2) 0.048(2) 0.054(3) -0.006(2) 0.000(2) -0.0033(18)
C20 0.051(3) 0.063(3) 0.058(3) 0.006(2) 0.002(2) 0.006(2)
C21 0.050(3) 0.098(4) 0.074(4) 0.007(3) 0.005(3) 0.006(3)
C22 0.065(3) 0.083(4) 0.060(5) 0.004(3) 0.001(3) -0.011(3)
C23 0.080(4) 0.060(3) 0.075(4) 0.009(3) 0.005(3) -0.001(3)
C24 0.060(3) 0.051(3) 0.055(4) 0.001(2) 0.000(3) 0.002(2)
C25 0.038(2) 0.051(3) 0.054(3) -0.004(2) -0.001(2) 0.0024(19)
C26 0.054(3) 0.125(6) 0.091(5) -0.036(4) -0.002(3) -0.018(3)
C27 0.112(6) 0.107(5) 0.237(12) -0.014(7) -0.088(8) 0.011(5)
C28 0.064(4) 0.121(5) 0.117(6) 0.004(4) -0.005(4) -0.002(3)
O6 0.0623(19) 0.0515(16) 0.053(2) -0.0093(16) 0.0052(16) 0.0080(14)
O7 0.091(3) 0.051(2) 0.065(3) -0.0088(16) 0.005(2) 0.0217(17)
O8 0.069(2) 0.061(2) 0.075(3) -0.0164(18) -0.0107(19) -0.0081(16)
O9 0.0500(18) 0.084(2) 0.091(4) -0.039(2) -0.009(2) 0.0145(18)
O10 0.0447(18) 0.093(2) 0.069(3) -0.031(2) -0.0010(17) 0.0010(16)
C29 0.069(3) 0.092(4) 0.061(4) -0.008(4) -0.006(3) -0.007(3)
C30 0.102(5) 0.124(5) 0.047(5) -0.001(4) 0.000(4) 0.004(4)
C31 0.094(5) 0.149(7) 0.071(5) 0.037(5) 0.022(4) 0.021(5)
C32 0.099(5) 0.113(5) 0.095(6) 0.036(5) 0.024(4) -0.004(4)
C33 0.077(4) 0.075(3) 0.080(5) 0.018(3) 0.008(3) -0.004(3)
C34 0.049(3) 0.073(3) 0.050(3) 0.008(3) -0.006(2) -0.004(2)
C35 0.049(2) 0.052(3) 0.059(3) -0.003(2) -0.007(2) -0.0043(19)
C36 0.046(2) 0.054(3) 0.052(4) -0.009(2) -0.008(2) -0.0008(18)
C37 0.041(2) 0.049(2) 0.053(3) -0.011(2) -0.008(2) 0.0018(17)
C38 0.042(2) 0.042(2) 0.047(3) -0.0072(18) -0.0078(19) 0.0059(17)
C39 0.054(3) 0.053(3) 0.050(3) -0.009(2) 0.002(2) 0.006(2)
C40 0.049(3) 0.051(3) 0.050(3) -0.004(2) -0.001(2) -0.0045(19)
C41 0.040(2) 0.075(3) 0.045(3) 0.009(3) -0.001(2) -0.009(2)
C42 0.067(4) 0.101(4) 0.072(5) 0.013(3) -0.030(3) -0.016(3)
C43 0.064(4) 0.139(7) 0.135(8) 0.030(6) -0.051(4) -0.014(4)
C44 0.048(3) 0.145(7) 0.130(7) 0.058(6) -0.006(4) 0.016(4)
C45 0.057(3) 0.085(4) 0.109(6) 0.034(4) -0.001(3) 0.016(3)
C46 0.043(3) 0.077(3) 0.071(4) 0.005(3) -0.002(3) 0.005(2)
C47 0.048(2) 0.049(2) 0.048(3) -0.006(2) -0.007(2) 0.0035(18)
C48 0.056(3) 0.058(3) 0.065(4) -0.005(2) 0.003(2) 0.009(2)
C49 0.051(3) 0.089(4) 0.057(3) 0.000(3) 0.004(3) 0.009(2)
C50 0.070(3) 0.071(4) 0.070(5) 0.006(3) 0.014(3) -0.008(3)
C51 0.091(4) 0.053(3) 0.071(4) 0.004(2) 0.008(3) 0.007(3)
C52 0.061(3) 0.050(3) 0.063(4) -0.001(2) 0.001(3) 0.010(2)
C53 0.042(2) 0.050(2) 0.045(3) -0.010(2) -0.0075(19) 0.0099(18)
C54 0.048(3) 0.085(4) 0.080(5) -0.026(3) -0.002(3) -0.010(2)
C55 0.060(3) 0.117(5) 0.092(5) -0.011(4) -0.014(3) 0.002(3)
C56 0.084(4) 0.109(5) 0.146(8) 0.012(5) -0.040(5) -0.009(4)

loop_
_atom_type_symbol
_atom_type_description
_atom_type_scat_dispersion_real
_atom_type_scat_dispersion_imag
_atom_type_scat_source
C C 0.0033 0.0016 'International Tables Vol C Tables 4.2.6.8 and 6.1.1.4'
H H 0.0000 0.0000 'International Tables Vol C Tables 4.2.6.8 and 6.1.1.4'
O O 0.0106 0.0060 'International Tables Vol C Tables 4.2.6.8 and 6.1.1.4'

loop_
_geom_angle_atom_site_label_1
_geom_angle_atom_site_label_2
_geom_angle_atom_site_label_3
_geom_angle
_geom_angle_site_symmetry_1
_geom_angle_site_symmetry_3
_geom_angle_publ_flag
C11 O1 C8 111.0(4) . . ?
C25 O5 C26 118.8(4) . . ?
C2 C1 H1 119.4 . . ?
C2 C1 C6 121.3(7) . . ?
C6 C1 H1 119.4 . . ?
C1 C2 H2 119.6 . . ?
C3 C2 C1 120.8(7) . . ?
C3 C2 H2 119.6 . . ?
C2 C3 H3 120.2 . . ?
C2 C3 C4 119.5(7) . . ?
C4 C3 H3 120.2 . . ?
C3 C4 H4 119.4 . . ?
C3 C4 C5 121.1(8) . . ?
C5 C4 H4 119.4 . . ?
C4 C5 H5 119.8 . . ?
C4 C5 C6 120.4(7) . . ?
C6 C5 H5 119.8 . . ?
C1 C6 C5 116.9(6) . . ?
C1 C6 C7 120.1(5) . . ?
C5 C6 C7 123.0(5) . . ?
C6 C7 H7 115.8 . . ?
C8 C7 C6 128.3(5) . . ?
C8 C7 H7 115.8 . . ?
O1 C8 C9 107.7(4) . . ?
C7 C8 O1 122.1(5) . . ?
C7 C8 C9 130.1(4) . . ?
C8 C9 H9 112.6 . . ?
C8 C9 C10 102.3(3) . . ?
C8 C9 C12 104.7(4) . . ?
C10 C9 H9 112.6 . . ?
C12 C9 H9 112.6 . . ?
C12 C9 C10 111.4(3) . . ?
C11 C10 C9 100.7(4) . . ?
C19 C10 C9 116.8(4) . . ?
C19 C10 C11 115.8(3) . . ?
C19 C10 C25 107.5(4) . . ?
C25 C10 C9 106.6(3) . . ?
C25 C10 C11 109.0(4) . . ?
O1 C11 C10 109.3(4) . . ?
O2 C11 O1 120.9(5) . . ?
O2 C11 C10 129.7(5) . . ?
O3 C12 C9 117.1(4) . . ?
O3 C12 C13 121.7(4) . . ?
C13 C12 C9 121.1(4) . . ?
C14 C13 C12 119.1(5) . . ?
C14 C13 C18 118.0(5) . . ?
C18 C13 C12 122.9(4) . . ?
C13 C14 H14 119.2 . . ?
C15 C14 C13 121.7(7) . . ?
C15 C14 H14 119.2 . . ?
C14 C15 H15 120.1 . . ?
C14 C15 C16 119.9(6) . . ?
C16 C15 H15 120.1 . . ?
C15 C16 H16 119.9 . . ?
C17 C16 C15 120.2(6) . . ?
C17 C16 H16 119.9 . . ?
C16 C17 H17 119.8 . . ?
C16 C17 C18 120.4(6) . . ?
C18 C17 H17 119.8 . . ?
C13 C18 H18 120.1 . . ?
C17 C18 C13 119.8(5) . . ?
C17 C18 H18 120.1 . . ?
C20 C19 C10 120.8(4) . . ?
C20 C19 C24 117.6(4) . . ?
C24 C19 C10 121.4(4) . . ?
C19 C20 H20 119.9 . . ?
C19 C20 C21 120.2(5) . . ?
C21 C20 H20 119.9 . . ?
C20 C21 H21 119.8 . . ?
C22 C21 C20 120.3(5) . . ?
C22 C21 H21 119.8 . . ?
C21 C22 H22 119.9 . . ?
C21 C22 C23 120.3(6) . . ?
C23 C22 H22 119.9 . . ?
C22 C23 H23 119.9 . . ?
C24 C23 C22 120.1(5) . . ?
C24 C23 H23 119.9 . . ?
C19 C24 H24 119.3 . . ?
C23 C24 C19 121.4(5) . . ?
C23 C24 H24 119.3 . . ?
O4 C25 O5 124.1(4) . . ?
O4 C25 C10 123.3(4) . . ?
O5 C25 C10 112.6(4) . . ?
O5 C26 H26 110.6 . . ?
C27 C26 O5 103.5(7) . . ?
C27 C26 H26 110.6 . . ?
C28 C26 O5 106.9(5) . . ?
C28 C26 H26 110.6 . . ?
C28 C26 C27 114.4(7) . . ?
C26 C27 H27A 109.5 . . ?
C26 C27 H27B 109.5 . . ?
C26 C27 H27C 109.5 . . ?
H27A C27 H27B 109.5 . . ?
H27A C27 H27C 109.5 . . ?
H27B C27 H27C 109.5 . . ?
C26 C28 H28A 109.5 . . ?
C26 C28 H28B 109.5 . . ?
C26 C28 H28C 109.5 . . ?
H28A C28 H28B 109.5 . . ?
H28A C28 H28C 109.5 . . ?
H28B C28 H28C 109.5 . . ?
C39 O6 C36 110.8(4) . . ?
C53 O10 C54 117.6(4) . . ?
C30 C29 H29 119.3 . . ?
C30 C29 C34 121.5(7) . . ?
C34 C29 H29 119.3 . . ?
C29 C30 H30 120.3 . . ?
C31 C30 C29 119.3(8) . . ?
C31 C30 H30 120.3 . . ?
C30 C31 H31 120.0 . . ?
C32 C31 C30 119.9(7) . . ?
C32 C31 H31 120.0 . . ?
C31 C32 H32 119.9 . . ?
C31 C32 C33 120.3(7) . . ?
C33 C32 H32 119.9 . . ?
C32 C33 H33 119.8 . . ?
C32 C33 C34 120.5(7) . . ?
C34 C33 H33 119.8 . . ?
C29 C34 C33 118.4(6) . . ?
C29 C34 C35 123.0(5) . . ?
C33 C34 C35 118.5(5) . . ?
C34 C35 H35 116.4 . . ?
C36 C35 C34 127.2(5) . . ?
C36 C35 H35 116.4 . . ?
O6 C36 C37 107.6(4) . . ?
C35 C36 O6 122.9(5) . . ?
C35 C36 C37 129.5(4) . . ?
C36 C37 H37 112.5 . . ?
C36 C37 C38 101.9(3) . . ?
C36 C37 C40 105.5(5) . . ?
C38 C37 H37 112.5 . . ?
C40 C37 H37 112.5 . . ?
C40 C37 C38 111.2(3) . . ?
C37 C38 C53 107.2(3) . . ?
C39 C38 C37 101.4(4) . . ?
C39 C38 C47 115.3(3) . . ?
C39 C38 C53 108.4(3) . . ?
C47 C38 C37 116.5(3) . . ?
C47 C38 C53 107.6(4) . . ?
O6 C39 C38 109.2(4) . . ?
O7 C39 O6 120.1(4) . . ?
O7 C39 C38 130.7(5) . . ?
O8 C40 C37 117.8(4) . . ?
O8 C40 C41 122.3(4) . . ?
C41 C40 C37 119.7(4) . . ?
C42 C41 C40 117.1(5) . . ?
C46 C41 C40 124.2(4) . . ?
C46 C41 C42 118.7(5) . . ?
C41 C42 H42 120.1 . . ?
C43 C42 C41 119.8(7) . . ?
C43 C42 H42 120.1 . . ?
C42 C43 H43 119.7 . . ?
C44 C43 C42 120.7(6) . . ?
C44 C43 H43 119.7 . . ?
C43 C44 H44 119.7 . . ?
C43 C44 C45 120.6(6) . . ?
C45 C44 H44 119.7 . . ?
C44 C45 H45 120.3 . . ?
C44 C45 C46 119.3(7) . . ?
C46 C45 H45 120.3 . . ?
C41 C46 C45 120.8(5) . . ?
C41 C46 H46 119.6 . . ?
C45 C46 H46 119.6 . . ?
C48 C47 C38 119.9(4) . . ?
C52 C47 C38 121.8(4) . . ?
C52 C47 C48 118.1(5) . . ?
C47 C48 H48 119.5 . . ?
C49 C48 C47 120.9(4) . . ?
C49 C48 H48 119.5 . . ?
C48 C49 H49 119.6 . . ?
C50 C49 C48 120.8(5) . . ?
C50 C49 H49 119.6 . . ?
C49 C50 H50 120.6 . . ?
C49 C50 C51 118.9(6) . . ?
C51 C50 H50 120.6 . . ?
C50 C51 H51 119.8 . . ?
C50 C51 C52 120.5(5) . . ?
C52 C51 H51 119.8 . . ?
C47 C52 C51 120.7(5) . . ?
C47 C52 H52 119.6 . . ?
C51 C52 H52 119.6 . . ?
O9 C53 O10 125.2(4) . . ?
O9 C53 C38 121.9(4) . . ?
O10 C53 C38 112.8(4) . . ?
O10 C54 H54 110.2 . . ?
O10 C54 C55 105.2(4) . . ?
O10 C54 C56 106.7(6) . . ?
C55 C54 H54 110.2 . . ?
C55 C54 C56 114.1(6) . . ?
C56 C54 H54 110.2 . . ?
C54 C55 H55A 109.5 . . ?
C54 C55 H55B 109.5 . . ?
C54 C55 H55C 109.5 . . ?
H55A C55 H55B 109.5 . . ?
H55A C55 H55C 109.5 . . ?
H55B C55 H55C 109.5 . . ?
C54 C56 H56A 109.5 . . ?
C54 C56 H56B 109.5 . . ?
C54 C56 H56C 109.5 . . ?
H56A C56 H56B 109.5 . . ?
H56A C56 H56C 109.5 . . ?
H56B C56 H56C 109.5 . . ?

loop_
_geom_bond_atom_site_label_1
_geom_bond_atom_site_label_2
_geom_bond_distance
_geom_bond_site_symmetry_2
_geom_bond_publ_flag
O1 C8 1.402(5) . ?
O1 C11 1.365(6) . ?
O2 C11 1.183(5) . ?
O3 C12 1.225(5) . ?
O4 C25 1.182(6) . ?
O5 C25 1.303(6) . ?
O5 C26 1.500(7) . ?
C1 H1 0.9300 . ?
C1 C2 1.372(10) . ?
C1 C6 1.379(7) . ?
C2 H2 0.9300 . ?
C2 C3 1.334(11) . ?
C3 H3 0.9300 . ?
C3 C4 1.355(11) . ?
C4 H4 0.9300 . ?
C4 C5 1.367(10) . ?
C5 H5 0.9300 . ?
C5 C6 1.387(8) . ?
C6 C7 1.457(8) . ?
C7 H7 0.9300 . ?
C7 C8 1.317(7) . ?
C8 C9 1.507(8) . ?
C9 H9 0.9800 . ?
C9 C10 1.554(6) . ?
C9 C12 1.550(6) . ?
C10 C11 1.541(6) . ?
C10 C19 1.530(6) . ?
C10 C25 1.538(6) . ?
C12 C13 1.463(7) . ?
C13 C14 1.382(8) . ?
C13 C18 1.400(7) . ?
C14 H14 0.9300 . ?
C14 C15 1.361(10) . ?
C15 H15 0.9300 . ?
C15 C16 1.386(12) . ?
C16 H16 0.9300 . ?
C16 C17 1.350(10) . ?
C17 H17 0.9300 . ?
C17 C18 1.397(7) . ?
C18 H18 0.9300 . ?
C19 C20 1.383(6) . ?
C19 C24 1.404(6) . ?
C20 H20 0.9300 . ?
C20 C21 1.397(8) . ?
C21 H21 0.9300 . ?
C21 C22 1.362(8) . ?
C22 H22 0.9300 . ?
C22 C23 1.367(8) . ?
C23 H23 0.9300 . ?
C23 C24 1.362(8) . ?
C24 H24 0.9300 . ?
C26 H26 0.9800 . ?
C26 C27 1.491(13) . ?
C26 C28 1.467(9) . ?
C27 H27A 0.9600 . ?
C27 H27B 0.9600 . ?
C27 H27C 0.9600 . ?
C28 H28A 0.9600 . ?
C28 H28B 0.9600 . ?
C28 H28C 0.9600 . ?
O6 C36 1.405(5) . ?
O6 C39 1.366(6) . ?
O7 C39 1.201(5) . ?
O8 C40 1.215(5) . ?
O9 C53 1.188(6) . ?
O10 C53 1.306(5) . ?
O10 C54 1.487(6) . ?
C29 H29 0.9300 . ?
C29 C30 1.378(11) . ?
C29 C34 1.380(8) . ?
C30 H30 0.9300 . ?
C30 C31 1.378(11) . ?
C31 H31 0.9300 . ?
C31 C32 1.374(11) . ?
C32 H32 0.9300 . ?
C32 C33 1.381(10) . ?
C33 H33 0.9300 . ?
C33 C34 1.382(7) . ?
C34 C35 1.481(7) . ?
C35 H35 0.9300 . ?
C35 C36 1.308(7) . ?
C36 C37 1.506(8) . ?
C37 H37 0.9800 . ?
C37 C38 1.550(7) . ?
C37 C40 1.526(6) . ?
C38 C39 1.526(6) . ?
C38 C47 1.532(7) . ?
C38 C53 1.553(6) . ?
C40 C41 1.486(6) . ?
C41 C42 1.396(8) . ?
C41 C46 1.378(8) . ?
C42 H42 0.9300 . ?
C42 C43 1.376(10) . ?
C43 H43 0.9300 . ?
C43 C44 1.354(12) . ?
C44 H44 0.9300 . ?
C44 C45 1.377(11) . ?
C45 H45 0.9300 . ?
C45 C46 1.381(7) . ?
C46 H46 0.9300 . ?
C47 C48 1.396(6) . ?
C47 C52 1.373(6) . ?
C48 H48 0.9300 . ?
C48 C49 1.377(8) . ?
C49 H49 0.9300 . ?
C49 C50 1.373(7) . ?
C50 H50 0.9300 . ?
C50 C51 1.379(8) . ?
C51 H51 0.9300 . ?
C51 C52 1.397(8) . ?
C52 H52 0.9300 . ?
C54 H54 0.9800 . ?
C54 C55 1.492(8) . ?
C54 C56 1.495(11) . ?
C55 H55A 0.9600 . ?
C55 H55B 0.9600 . ?
C55 H55C 0.9600 . ?
C56 H56A 0.9600 . ?
C56 H56B 0.9600 . ?
C56 H56C 0.9600 . ?

loop_
_geom_torsion_atom_site_label_1
_geom_torsion_atom_site_label_2
_geom_torsion_atom_site_label_3
_geom_torsion_atom_site_label_4
_geom_torsion
_geom_torsion_site_symmetry_1
_geom_torsion_site_symmetry_2
_geom_torsion_site_symmetry_3
_geom_torsion_site_symmetry_4
_geom_torsion_publ_flag
O1 C8 C9 C10 27.8(5) . . . . ?
O1 C8 C9 C12 -88.5(4) . . . . ?
O3 C12 C13 C14 -5.5(8) . . . . ?
O3 C12 C13 C18 172.6(5) . . . . ?
C1 C2 C3 C4 -0.9(13) . . . . ?
C1 C6 C7 C8 -143.5(6) . . . . ?
C2 C1 C6 C5 -1.0(9) . . . . ?
C2 C1 C6 C7 178.9(6) . . . . ?
C2 C3 C4 C5 0.6(12) . . . . ?
C3 C4 C5 C6 -0.5(11) . . . . ?
C4 C5 C6 C1 0.7(9) . . . . ?
C4 C5 C6 C7 -179.2(6) . . . . ?
C5 C6 C7 C8 36.4(8) . . . . ?
C6 C1 C2 C3 1.1(12) . . . . ?
C6 C7 C8 O1 -1.4(8) . . . . ?
C6 C7 C8 C9 -177.1(5) . . . . ?
C7 C8 C9 C10 -156.0(5) . . . . ?
C7 C8 C9 C12 87.7(6) . . . . ?
C8 O1 C11 O2 178.7(5) . . . . ?
C8 O1 C11 C10 -4.1(5) . . . . ?
C8 C9 C10 C11 -28.1(4) . . . . ?
C8 C9 C10 C19 -154.3(4) . . . . ?
C8 C9 C10 C25 85.5(4) . . . . ?
C8 C9 C12 O3 72.1(5) . . . . ?
C8 C9 C12 C13 -104.9(5) . . . . ?
C9 C10 C11 O1 20.8(4) . . . . ?
C9 C10 C11 O2 -162.3(5) . . . . ?
C9 C10 C19 C20 -29.0(6) . . . . ?
C9 C10 C19 C24 156.7(5) . . . . ?
C9 C10 C25 O4 79.7(6) . . . . ?
C9 C10 C25 O5 -99.5(5) . . . . ?
C9 C12 C13 C14 171.3(6) . . . . ?
C9 C12 C13 C18 -10.5(8) . . . . ?
C10 C9 C12 O3 -37.8(6) . . . . ?
C10 C9 C12 C13 145.2(4) . . . . ?
C10 C19 C20 C21 -177.8(5) . . . . ?
C10 C19 C24 C23 179.2(5) . . . . ?
C11 O1 C8 C7 167.9(5) . . . . ?
C11 O1 C8 C9 -15.6(5) . . . . ?
C11 C10 C19 C20 -147.4(5) . . . . ?
C11 C10 C19 C24 38.3(6) . . . . ?
C11 C10 C25 O4 -172.4(5) . . . . ?
C11 C10 C25 O5 8.4(6) . . . . ?
C12 C9 C10 C11 83.3(4) . . . . ?
C12 C9 C10 C19 -43.0(5) . . . . ?
C12 C9 C10 C25 -163.1(4) . . . . ?
C12 C13 C14 C15 177.8(7) . . . . ?
C12 C13 C18 C17 -178.4(5) . . . . ?
C13 C14 C15 C16 -0.1(12) . . . . ?
C14 C13 C18 C17 -0.2(8) . . . . ?
C14 C15 C16 C17 1.4(13) . . . . ?
C15 C16 C17 C18 -2.0(12) . . . . ?
C16 C17 C18 C13 1.4(10) . . . . ?
C18 C13 C14 C15 -0.4(10) . . . . ?
C19 C10 C11 O1 147.8(4) . . . . ?
C19 C10 C11 O2 -35.3(7) . . . . ?
C19 C10 C25 O4 -46.3(6) . . . . ?
C19 C10 C25 O5 134.5(5) . . . . ?
C19 C20 C21 C22 0.3(9) . . . . ?
C20 C19 C24 C23 4.7(8) . . . . ?
C20 C21 C22 C23 1.3(10) . . . . ?
C21 C22 C23 C24 0.1(10) . . . . ?
C22 C23 C24 C19 -3.2(10) . . . . ?
C24 C19 C20 C21 -3.3(8) . . . . ?
C25 O5 C26 C27 -96.6(8) . . . . ?
C25 O5 C26 C28 142.2(6) . . . . ?
C25 C10 C11 O1 -91.0(4) . . . . ?
C25 C10 C11 O2 85.9(6) . . . . ?
C25 C10 C19 C20 90.6(5) . . . . ?
C25 C10 C19 C24 -83.7(5) . . . . ?
C26 O5 C25 O4 1.0(10) . . . . ?
C26 O5 C25 C10 -179.8(6) . . . . ?
O6 C36 C37 C38 -27.7(4) . . . . ?
O6 C36 C37 C40 88.5(4) . . . . ?
O8 C40 C41 C42 5.8(8) . . . . ?
O8 C40 C41 C46 -173.9(5) . . . . ?
C29 C30 C31 C32 4.4(12) . . . . ?
C29 C34 C35 C36 -36.3(8) . . . . ?
C30 C29 C34 C33 -0.6(10) . . . . ?
C30 C29 C34 C35 -178.3(6) . . . . ?
C30 C31 C32 C33 -3.1(12) . . . . ?
C31 C32 C33 C34 -0.2(11) . . . . ?
C32 C33 C34 C29 2.0(9) . . . . ?
C32 C33 C34 C35 179.8(6) . . . . ?
C33 C34 C35 C36 146.0(6) . . . . ?
C34 C29 C30 C31 -2.6(11) . . . . ?
C34 C35 C36 O6 -1.8(8) . . . . ?
C34 C35 C36 C37 176.5(5) . . . . ?
C35 C36 C37 C38 153.7(5) . . . . ?
C35 C36 C37 C40 -90.0(6) . . . . ?
C36 O6 C39 O7 -176.6(4) . . . . ?
C36 O6 C39 C38 4.5(5) . . . . ?
C36 C37 C38 C39 28.5(4) . . . . ?
C36 C37 C38 C47 154.3(4) . . . . ?
C36 C37 C38 C53 -85.1(4) . . . . ?
C36 C37 C40 O8 -70.2(5) . . . . ?
C36 C37 C40 C41 106.0(5) . . . . ?
C37 C38 C39 O6 -21.3(4) . . . . ?
C37 C38 C39 O7 159.9(5) . . . . ?
C37 C38 C47 C48 32.8(6) . . . . ?
C37 C38 C47 C52 -151.3(5) . . . . ?
C37 C38 C53 O9 -71.8(6) . . . . ?
C37 C38 C53 O10 109.5(4) . . . . ?
C37 C40 C41 C42 -170.2(5) . . . . ?
C37 C40 C41 C46 10.2(8) . . . . ?
C38 C37 C40 O8 39.6(6) . . . . ?
C38 C37 C40 C41 -144.3(4) . . . . ?
C38 C47 C48 C49 177.3(5) . . . . ?
C38 C47 C52 C51 -176.9(5) . . . . ?
C39 O6 C36 C35 -166.0(5) . . . . ?
C39 O6 C36 C37 15.3(5) . . . . ?
C39 C38 C47 C48 151.4(4) . . . . ?
C39 C38 C47 C52 -32.7(6) . . . . ?
C39 C38 C53 O9 179.5(5) . . . . ?
C39 C38 C53 O10 0.8(5) . . . . ?
C40 C37 C38 C39 -83.6(4) . . . . ?
C40 C37 C38 C47 42.3(6) . . . . ?
C40 C37 C38 C53 162.9(4) . . . . ?
C40 C41 C42 C43 -176.9(6) . . . . ?
C40 C41 C46 C45 176.8(5) . . . . ?
C41 C42 C43 C44 -1.4(13) . . . . ?
C42 C41 C46 C45 -2.8(9) . . . . ?
C42 C43 C44 C45 0.0(13) . . . . ?
C43 C44 C45 C46 0.0(12) . . . . ?
C44 C45 C46 C41 1.5(10) . . . . ?
C46 C41 C42 C43 2.8(10) . . . . ?
C47 C38 C39 O6 -148.0(4) . . . . ?
C47 C38 C39 O7 33.3(7) . . . . ?
C47 C38 C53 O9 54.2(6) . . . . ?
C47 C38 C53 O10 -124.5(4) . . . . ?
C47 C48 C49 C50 0.1(9) . . . . ?
C48 C47 C52 C51 -0.9(8) . . . . ?
C48 C49 C50 C51 -1.8(9) . . . . ?
C49 C50 C51 C52 2.1(10) . . . . ?
C50 C51 C52 C47 -0.7(10) . . . . ?
C52 C47 C48 C49 1.3(8) . . . . ?
C53 O10 C54 C55 -145.8(5) . . . . ?
C53 O10 C54 C56 92.6(7) . . . . ?
C53 C38 C39 O6 91.3(4) . . . . ?
C53 C38 C39 O7 -87.4(6) . . . . ?
C53 C38 C47 C48 -87.5(5) . . . . ?
C53 C38 C47 C52 88.4(5) . . . . ?
C54 O10 C53 O9 5.2(8) . . . . ?
C54 O10 C53 C38 -176.2(4) . . . . ?

loop_
_twin_individual_id
_twin_individual_mass_fraction_refined
1 1.8(17)
2 -0.8(17)
